data_2106333
loop_
_publ_author_name
'Heger, G.'
'Deiseroth, H.J.'
'Schulz, H.'

_publ_section_title
;
 Combined X-ray and neutron diffraction study of K2 (Pt (CN)4 X0.3 .3H2 O
 with X= Br, Cl (KCP) between 31 K and room temperature
;
_journal_name_full 'Acta Crystallographica B (24,1968-38,1982)'
_journal_page_first 725
_journal_page_last 731
_journal_volume 34
_journal_year 1978
_chemical_formula_sum 'C4 H6.32 Br0.26 K2 N4 O3.16 Pt'
_chemical_name_systematic 'K2 (Pt (C N)4) Br0.26 (H2 O)3.16'
_space_group_IT_number 99
_symmetry_space_group_name_Hall 'P 4 -2'
_symmetry_space_group_name_H-M 'P 4 m m'
_cell_angle_alpha 90
_cell_angle_beta 90
_cell_angle_gamma 90
_cell_formula_units_Z 2
_cell_length_a 9.892
_cell_length_b 9.892
_cell_length_c 5.791
_cell_volume 566.659
_citation_journal_id_ASTM ACBCAR
_cod_data_source_file Heger_ACBCAR_1978_1428.cif
_cod_data_source_block C4H6.32Br0.26K2N4O3.16Pt1
_cod_original_formula_sum 'C4 H6.32 Br0.26 K2 N4 O3.16 Pt1'
_cod_database_code 2106333

loop_
_symmetry_equiv_pos_as_xyz
x,y,z
-y,x,z
-x,-y,z
y,-x,z
-x,y,z
-y,-x,z
x,-y,z
y,x,z

loop_
_atom_site_label
_atom_site_type_symbol
_atom_site_fract_x
_atom_site_fract_y
_atom_site_fract_z
_atom_site_occupancy
_atom_site_U_iso_or_equiv
O2 O-2 0.3428 0.3428 -0.075 1.01 0.0
N1 N-3 0.3186 0 0.002 1 0.0
C2 C+2 0.1434 0.1434 0.493 1 0.0
K1 K+1 0.1939 0.5 0.256 1 0.0
O3 O-2 0.5 0.5 0.369 0.4 0.0
O1 O-2 0.5 0 0.604 0.94 0.0
Pt1 Pt+2 0 0 0 1 0.0
N2 N-3 0.2269 0.2269 0.482 1 0.0
Br1 Br-1 0.5 0.5 0.488 0.52 0.0
C1 C+2 0.203 0 -0.004 1 0.0
Pt2 Pt+2 0 0 0.4491 1 0.0
